data_1550105
loop_
_publ_author_name
'Dandela, Rambabu'
'Tothadi, Srinu'
'Marelli, Udaya Kiran'
'Nangia, Ashwini'

_publ_section_title
;
 Systematic synthesis of a 6-component organic-salt alloy of naftopidil,
 and pentanary, quaternary and ternary multicomponent crystals
;
_journal_coeditor_code ED5016SUP1
_journal_issue 6
_journal_name_full IUCrJ
_journal_page_first
;
;
_journal_paper_doi 10.1107/S2052252518014057
_journal_volume 5
_journal_year 2018
_chemical_formula_sum 'C31 H34.42 N2 O6.42'
_chemical_formula_weight 537.74
_chemical_name_common 'Naftopidil_Benzoic acid_2, 3-Dihydroxybenzoic acid_Salt alloy'
_space_group_crystal_system monoclinic
_space_group_IT_number 14
_space_group_name_Hall '-P 2ybc'
_space_group_name_H-M_alt 'P 1 21/c 1'
_symmetry_space_group_name_Hall '-P 2ybc'
_symmetry_space_group_name_H-M 'P 1 21/c 1'
_atom_sites_solution_hydrogens geom
_audit_creation_method SHELXL-2016/6
_cell_angle_alpha 90
_cell_angle_beta 96.060(12)
_cell_angle_gamma 90
_cell_formula_units_Z 4
_cell_length_a 11.282(4)
_cell_length_b 17.856(7)
_cell_length_c 13.460(5)
_cell_measurement_reflns_used 9534
_cell_measurement_temperature 100(2)
_cell_measurement_theta_max 27.66
_cell_measurement_theta_min 2.75
_cell_volume 2696.4(17)
_computing_structure_refinement 'SHELXL-2016/6 (Sheldrick, 2016)'
_computing_structure_solution 'SHELXT 2014/5 (Sheldrick, 2014)'
_diffrn_ambient_temperature 100(2)
_diffrn_measured_fraction_theta_full 0.998
_diffrn_measured_fraction_theta_max 0.996
_diffrn_measurement_device_type 'Bruker APEX-II CCD'
_diffrn_measurement_method '\f and \w scans'
_diffrn_radiation_type MoK\a
_diffrn_radiation_wavelength 0.71073
_diffrn_reflns_av_R_equivalents 0.0558
_diffrn_reflns_av_unetI/netI 0.0215
_diffrn_reflns_Laue_measured_fraction_full 0.998
_diffrn_reflns_Laue_measured_fraction_max 0.996
_diffrn_reflns_limit_h_max 15
_diffrn_reflns_limit_h_min -15
_diffrn_reflns_limit_k_max 23
_diffrn_reflns_limit_k_min -23
_diffrn_reflns_limit_l_max 17
_diffrn_reflns_limit_l_min -17
_diffrn_reflns_number 88550
_diffrn_reflns_point_group_measured_fraction_full 0.998
_diffrn_reflns_point_group_measured_fraction_max 0.996
_diffrn_reflns_theta_full 25.242
_diffrn_reflns_theta_max 28.240
_diffrn_reflns_theta_min 2.516
_exptl_absorpt_coefficient_mu 0.093
_exptl_absorpt_correction_T_max 0.7457
_exptl_absorpt_correction_T_min 0.7037
_exptl_absorpt_correction_type multi-scan
_exptl_absorpt_process_details
;
SADABS-2016/2 (Bruker,2016/2) was used for absorption correction.
wR2(int) was 0.0822 before and 0.0557 after correction.
The Ratio of minimum to maximum transmission is 0.9437.
The \l/2 correction factor is Not present.
;
_exptl_crystal_colour colourless
_exptl_crystal_density_diffrn 1.325
_exptl_crystal_description block
_exptl_crystal_F_000 1143
_exptl_crystal_size_max 0.15
_exptl_crystal_size_mid 0.1
_exptl_crystal_size_min 0.1
_refine_diff_density_max 0.324
_refine_diff_density_min -0.324
_refine_diff_density_rms 0.091
_refine_ls_extinction_method none
_refine_ls_goodness_of_fit_ref 1.616
_refine_ls_hydrogen_treatment constr
_refine_ls_matrix_type full
_refine_ls_number_parameters 365
_refine_ls_number_reflns 6635
_refine_ls_number_restraints 0
_refine_ls_restrained_S_all 1.616
_refine_ls_R_factor_all 0.0861
_refine_ls_R_factor_gt 0.0688
_refine_ls_shift/su_max 0.000
_refine_ls_shift/su_mean 0.000
_refine_ls_structure_factor_coef Fsqd
_refine_ls_weighting_details 'w=1/[\s^2^(Fo^2^)+(0.1000P)^2^] where P=(Fo^2^+2Fc^2^)/3'
_refine_ls_weighting_scheme calc
_refine_ls_wR_factor_gt 0.2169
_refine_ls_wR_factor_ref 0.2274
_reflns_Friedel_coverage 0.000
_reflns_number_gt 5411
_reflns_number_total 6635
_reflns_threshold_expression 'I > 2\s(I)'
_cod_data_source_file ed5016.cif
_cod_data_source_block 124
_cod_original_cell_volume 2696.3(17)
_cod_database_code 1550105
_shelx_shelxl_version_number 2016/6
_shelx_space_group_comment
;
The symmetry employed for this shelxl refinement is uniquely defined
by the following loop, which should always be used as a source of
symmetry information in preference to the above space-group names.
They are only intended as comments.
;

loop_
_space_group_symop_operation_xyz
'x, y, z'
'-x, y+1/2, -z+1/2'
'-x, -y, -z'
'x, -y-1/2, z-1/2'

loop_
_atom_site_label
_atom_site_type_symbol
_atom_site_fract_x
_atom_site_fract_y
_atom_site_fract_z
_atom_site_U_iso_or_equiv
_atom_site_adp_type
_atom_site_occupancy
_atom_site_site_symmetry_order
_atom_site_calc_flag
_atom_site_refinement_flags_posn
_atom_site_refinement_flags_adp
_atom_site_refinement_flags_occupancy
_atom_site_disorder_assembly
_atom_site_disorder_group
C3A C 0.5454(2) 0.04867(12) 1.39865(15) 0.0445(5) Uani 0.71 1 d . . P A 1
C4A C 0.5212(2) -0.01970(12) 1.34849(16) 0.0504(6) Uani 0.71 1 d . . P A 1
O3 O 0.6550(2) 0.06218(15) 1.4321(2) 0.0604(6) Uani 0.71 1 d . . P A 1
H3 H 0.659064 0.103281 1.462584 0.091 Uiso 0.71 1 calc R U P A 1
O4 O 0.6093(2) -0.06842(15) 1.34212(19) 0.0680(7) Uani 0.71 1 d . . P A 1
H4 H 0.665932 -0.058329 1.385661 0.102 Uiso 0.71 1 calc R U P A 1
C3B C 0.5454(2) 0.04867(12) 1.39865(15) 0.0445(5) Uani 0.29 1 d . . P A 2
H3B H 0.624577 0.060583 1.425166 0.053 Uiso 0.29 1 calc R U P A 2
C4B C 0.5212(2) -0.01970(12) 1.34849(16) 0.0504(6) Uani 0.29 1 d . . P A 2
H4B H 0.584220 -0.054070 1.341975 0.060 Uiso 0.29 1 calc R U P A 2
N1 N 0.31020(14) 0.05642(9) 0.96114(11) 0.0357(4) Uani 1 1 d . . . . .
N2 N 0.49089(14) 0.15530(8) 1.05485(11) 0.0345(4) Uani 1 1 d . . . . .
H2 H 0.458886 0.206879 1.040817 0.041 Uiso 1 1 calc R U . . .
O5 O 0.20401(14) -0.05813(9) 1.04849(11) 0.0509(4) Uani 1 1 d . . . . .
O1 O 0.39569(15) 0.21497(9) 1.47493(14) 0.0588(5) Uani 1 1 d . . . . .
O6 O 0.54994(17) 0.26796(9) 1.20614(13) 0.0580(4) Uani 1 1 d . . . . .
H6 H 0.572653 0.294272 1.160004 0.087 Uiso 1 1 calc R U . . .
O7 O 0.79671(14) 0.26140(9) 1.19735(12) 0.0549(4) Uani 1 1 d . . . . .
C19 C 0.61210(18) 0.16218(11) 1.11069(16) 0.0410(4) Uani 1 1 d . . . . .
H19A H 0.663626 0.191038 1.069427 0.049 Uiso 1 1 calc R U . . .
H19B H 0.646900 0.111482 1.120520 0.049 Uiso 1 1 calc R U . . .
C14 C 0.20640(17) 0.02215(10) 0.90953(15) 0.0368(4) Uani 1 1 d . . . . .
C22 C 0.91866(19) 0.26624(11) 1.20532(17) 0.0453(5) Uani 1 1 d . . . . .
O2 O 0.58376(17) 0.18028(11) 1.50646(17) 0.0742(6) Uani 1 1 d . . . . .
C9 C 0.15221(18) -0.03775(11) 0.95560(15) 0.0398(4) Uani 1 1 d . . . . .
C2 C 0.45374(19) 0.09840(10) 1.40922(14) 0.0400(4) Uani 1 1 d . . . . .
C20 C 0.6134(2) 0.20024(12) 1.21246(16) 0.0457(5) Uani 1 1 d . . . . .
H20 H 0.572616 0.165929 1.256729 0.055 Uiso 1 1 calc R U . . .
C15 C 0.28888(18) 0.09837(12) 1.05107(15) 0.0417(5) Uani 1 1 d . . . . .
H15A H 0.236088 0.069077 1.090707 0.050 Uiso 1 1 calc R U . . .
H15B H 0.248534 0.146237 1.031779 0.050 Uiso 1 1 calc R U . . .
C31 C 0.96374(18) 0.30948(11) 1.12957(16) 0.0416(5) Uani 1 1 d . . . . .
C1 C 0.4789(2) 0.16973(12) 1.46721(17) 0.0473(5) Uani 1 1 d . . . . .
C30 C 0.88895(19) 0.35083(13) 1.05809(16) 0.0473(5) Uani 1 1 d . . . . .
H30 H 0.804895 0.347929 1.058292 0.057 Uiso 1 1 calc R U . . .
C7 C 0.3386(2) 0.07944(12) 1.36770(17) 0.0488(5) Uani 1 1 d . . . . .
H7 H 0.274711 0.113239 1.373692 0.059 Uiso 1 1 calc R U . . .
C16 C 0.40539(18) 0.11399(11) 1.11348(14) 0.0405(4) Uani 1 1 d . . . . .
H16A H 0.389981 0.144175 1.172456 0.049 Uiso 1 1 calc R U . . .
H16B H 0.441810 0.066038 1.137735 0.049 Uiso 1 1 calc R U . . .
C18 C 0.38136(19) 0.10248(12) 0.90054(15) 0.0434(5) Uani 1 1 d . . . . .
H18A H 0.340011 0.150537 0.884362 0.052 Uiso 1 1 calc R U . . .
H18B H 0.391426 0.076387 0.837073 0.052 Uiso 1 1 calc R U . . .
C8 C 0.1510(3) -0.11842(15) 1.0972(2) 0.0655(7) Uani 1 1 d . . . . .
H8A H 0.151196 -0.163568 1.055866 0.098 Uiso 1 1 calc R U . . .
H8B H 0.068682 -0.105350 1.107231 0.098 Uiso 1 1 calc R U . . .
H8C H 0.196495 -0.127793 1.162142 0.098 Uiso 1 1 calc R U . . .
C21 C 0.7421(2) 0.20961(13) 1.25892(18) 0.0539(6) Uani 1 1 d . . . . .
H21A H 0.744127 0.229104 1.327934 0.065 Uiso 1 1 calc R U . . .
H21B H 0.784365 0.160952 1.260938 0.065 Uiso 1 1 calc R U . . .
C26 C 1.09021(19) 0.31341(12) 1.12655(18) 0.0470(5) Uani 1 1 d . . . . .
C10 C 0.0540(2) -0.07389(12) 0.90564(19) 0.0506(5) Uani 1 1 d . . . . .
H10 H 0.017183 -0.114182 0.936766 0.061 Uiso 1 1 calc R U . . .
C29 C 0.9358(2) 0.39467(15) 0.98910(17) 0.0537(6) Uani 1 1 d . . . . .
H29 H 0.884298 0.422903 0.942892 0.064 Uiso 1 1 calc R U . . .
C27 C 1.1345(2) 0.35806(15) 1.05140(19) 0.0571(6) Uani 1 1 d . . . . .
H27 H 1.217855 0.359805 1.046777 0.069 Uiso 1 1 calc R U . . .
C25 C 1.1662(2) 0.27606(14) 1.2023(2) 0.0613(7) Uani 1 1 d . . . . .
H25 H 1.250119 0.276666 1.200347 0.074 Uiso 1 1 calc R U . . .
C12 C 0.0625(2) 0.00694(14) 0.76406(19) 0.0562(6) Uani 1 1 d . . . . .
H12 H 0.032741 0.022036 0.698443 0.067 Uiso 1 1 calc R U . . .
C11 C 0.0098(2) -0.05084(14) 0.8097(2) 0.0565(6) Uani 1 1 d . . . . .
H11 H -0.057437 -0.075451 0.775893 0.068 Uiso 1 1 calc R U . . .
C28 C 1.0597(2) 0.39842(16) 0.98583(18) 0.0581(6) Uani 1 1 d . . . . .
H28 H 1.091434 0.429282 0.937608 0.070 Uiso 1 1 calc R U . . .
C6 C 0.3167(2) 0.01254(13) 1.31832(19) 0.0566(6) Uani 1 1 d . . . . .
H6A H 0.238093 0.000486 1.290430 0.068 Uiso 1 1 calc R U . . .
C23 C 0.9938(2) 0.23408(12) 1.2794(2) 0.0582(6) Uani 1 1 d . . . . .
H23 H 0.962612 0.208016 1.332436 0.070 Uiso 1 1 calc R U . . .
C5 C 0.4087(2) -0.03696(12) 1.30934(17) 0.0544(6) Uani 1 1 d . . . . .
H5A H 0.393355 -0.083270 1.275677 0.065 Uiso 0.71 1 calc R U P A 1
H5B H 0.393355 -0.083270 1.275677 0.065 Uiso 0.71 1 calc R U P A 2
C13 C 0.1595(2) 0.04324(12) 0.81431(16) 0.0477(5) Uani 1 1 d . . . . .
H13 H 0.194984 0.083769 0.782561 0.057 Uiso 1 1 calc R U . . .
C24 C 1.1187(3) 0.23984(13) 1.2768(2) 0.0673(8) Uani 1 1 d . . . . .
H24 H 1.170394 0.217607 1.328797 0.081 Uiso 1 1 calc R U . . .
C17 C 0.50166(19) 0.11725(11) 0.95688(15) 0.0405(4) Uani 1 1 d . . . . .
H17A H 0.544532 0.069204 0.969081 0.049 Uiso 1 1 calc R U . . .
H17B H 0.549062 0.149150 0.915712 0.049 Uiso 1 1 calc R U . . .

loop_
_atom_site_aniso_label
_atom_site_aniso_U_11
_atom_site_aniso_U_22
_atom_site_aniso_U_33
_atom_site_aniso_U_23
_atom_site_aniso_U_13
_atom_site_aniso_U_12
C3A 0.0516(12) 0.0448(11) 0.0379(10) -0.0019(8) 0.0084(9) 0.0042(9)
C4A 0.0729(16) 0.0422(11) 0.0373(10) -0.0003(8) 0.0115(10) 0.0180(10)
O3 0.0435(12) 0.0692(16) 0.0669(15) -0.0225(12) -0.0017(11) 0.0081(11)
O4 0.0734(17) 0.0665(16) 0.0609(15) -0.0186(12) -0.0070(12) 0.0345(13)
C3B 0.0516(12) 0.0448(11) 0.0379(10) -0.0019(8) 0.0084(9) 0.0042(9)
C4B 0.0729(16) 0.0422(11) 0.0373(10) -0.0003(8) 0.0115(10) 0.0180(10)
N1 0.0382(8) 0.0336(8) 0.0354(8) 0.0006(6) 0.0051(6) -0.0064(6)
N2 0.0402(9) 0.0248(7) 0.0392(8) 0.0002(6) 0.0072(6) -0.0038(6)
O5 0.0535(9) 0.0438(8) 0.0548(9) 0.0136(7) 0.0021(7) -0.0110(7)
O1 0.0605(10) 0.0354(8) 0.0820(12) -0.0134(8) 0.0146(9) 0.0020(7)
O6 0.0717(11) 0.0455(9) 0.0572(10) -0.0066(7) 0.0092(8) 0.0008(8)
O7 0.0475(9) 0.0538(9) 0.0609(10) 0.0178(7) -0.0064(7) -0.0122(7)
C19 0.0394(10) 0.0349(9) 0.0484(11) -0.0006(8) 0.0039(8) -0.0030(8)
C14 0.0366(10) 0.0297(9) 0.0439(10) -0.0015(7) 0.0038(8) -0.0009(7)
C22 0.0467(12) 0.0331(9) 0.0533(12) -0.0035(8) -0.0077(9) -0.0054(8)
O2 0.0577(11) 0.0619(11) 0.1003(15) -0.0345(10) -0.0037(10) 0.0008(9)
C9 0.0399(10) 0.0339(9) 0.0454(10) 0.0009(8) 0.0037(8) 0.0007(8)
C2 0.0542(12) 0.0312(9) 0.0363(9) -0.0008(7) 0.0124(8) 0.0005(8)
C20 0.0554(13) 0.0390(10) 0.0423(11) 0.0041(8) 0.0034(9) -0.0094(9)
C15 0.0429(11) 0.0408(10) 0.0430(10) -0.0058(8) 0.0127(8) -0.0078(8)
C31 0.0417(11) 0.0337(9) 0.0476(11) -0.0085(8) -0.0032(8) -0.0023(8)
C1 0.0568(13) 0.0356(10) 0.0515(12) -0.0049(8) 0.0158(10) -0.0036(9)
C30 0.0388(11) 0.0535(12) 0.0484(11) -0.0003(9) -0.0015(9) -0.0044(9)
C7 0.0582(13) 0.0410(11) 0.0481(11) -0.0004(9) 0.0098(10) -0.0002(9)
C16 0.0484(11) 0.0389(10) 0.0358(9) -0.0005(8) 0.0122(8) -0.0110(8)
C18 0.0496(12) 0.0444(11) 0.0373(10) 0.0011(8) 0.0094(8) -0.0092(9)
C8 0.0795(18) 0.0524(14) 0.0663(15) 0.0192(12) 0.0152(13) -0.0138(12)
C21 0.0649(15) 0.0463(12) 0.0481(12) 0.0104(9) -0.0050(10) -0.0136(10)
C26 0.0410(11) 0.0400(10) 0.0582(13) -0.0173(9) -0.0022(9) 0.0011(8)
C10 0.0449(12) 0.0377(11) 0.0688(14) -0.0034(10) 0.0037(10) -0.0083(9)
C29 0.0464(12) 0.0667(15) 0.0474(12) 0.0040(10) 0.0027(9) -0.0017(10)
C27 0.0425(12) 0.0656(15) 0.0643(15) -0.0154(12) 0.0104(11) -0.0039(10)
C25 0.0464(13) 0.0442(13) 0.0889(19) -0.0103(12) -0.0130(12) 0.0078(10)
C12 0.0586(14) 0.0561(13) 0.0505(13) -0.0028(10) -0.0099(11) -0.0016(11)
C11 0.0490(13) 0.0501(13) 0.0668(15) -0.0131(11) -0.0104(11) -0.0037(10)
C28 0.0518(13) 0.0733(16) 0.0504(13) -0.0030(11) 0.0111(10) -0.0082(12)
C6 0.0645(15) 0.0481(13) 0.0564(14) -0.0045(10) 0.0022(11) -0.0071(11)
C23 0.0633(15) 0.0387(11) 0.0682(15) 0.0104(10) -0.0141(12) -0.0042(10)
C5 0.0833(18) 0.0354(10) 0.0428(11) -0.0034(8) -0.0010(11) -0.0008(10)
C13 0.0542(13) 0.0415(11) 0.0460(11) 0.0037(9) -0.0012(9) -0.0028(9)
C24 0.0646(16) 0.0408(12) 0.089(2) 0.0028(12) -0.0272(14) 0.0063(11)
C17 0.0464(11) 0.0369(10) 0.0407(10) -0.0045(7) 0.0157(8) -0.0057(8)

loop_
_atom_type_symbol
_atom_type_description
_atom_type_scat_dispersion_real
_atom_type_scat_dispersion_imag
_atom_type_scat_source
C C 0.0033 0.0016 'International Tables Vol C Tables 4.2.6.8 and 6.1.1.4'
H H 0.0000 0.0000 'International Tables Vol C Tables 4.2.6.8 and 6.1.1.4'
N N 0.0061 0.0033 'International Tables Vol C Tables 4.2.6.8 and 6.1.1.4'
O O 0.0106 0.0060 'International Tables Vol C Tables 4.2.6.8 and 6.1.1.4'

loop_
_geom_angle_atom_site_label_1
_geom_angle_atom_site_label_2
_geom_angle_atom_site_label_3
_geom_angle
O3 C3A C2 122.9(2)
O3 C3A C4A 117.3(2)
C2 C3A C4A 119.8(2)
O4 C4A C5 120.0(2)
O4 C4A C3A 119.3(3)
C5 C4A C3A 120.6(2)
C2 C3B C4B 119.8(2)
C5 C4B C3B 120.6(2)
C14 N1 C18 116.08(16)
C14 N1 C15 114.93(16)
C18 N1 C15 108.79(15)
C19 N2 C17 108.95(15)
C19 N2 C16 112.35(15)
C17 N2 C16 110.82(14)
C9 O5 C8 117.43(18)
C22 O7 C21 119.17(17)
N2 C19 C20 114.15(17)
C13 C14 C9 118.20(18)
C13 C14 N1 122.98(18)
C9 C14 N1 118.76(17)
C23 C22 O7 124.8(2)
C23 C22 C31 120.9(2)
O7 C22 C31 114.32(18)
O5 C9 C10 123.90(19)
O5 C9 C14 116.09(17)
C10 C9 C14 119.98(19)
C3B C2 C7 118.45(19)
C3A C2 C7 118.45(19)
C3B C2 C1 119.7(2)
C3A C2 C1 119.7(2)
C7 C2 C1 121.84(19)
O6 C20 C21 112.78(18)
O6 C20 C19 111.87(17)
C21 C20 C19 109.53(19)
N1 C15 C16 110.19(16)
C22 C31 C30 122.6(2)
C22 C31 C26 118.79(19)
C30 C31 C26 118.6(2)
O1 C1 O2 123.3(2)
O1 C1 C2 119.2(2)
O2 C1 C2 117.49(19)
C29 C30 C31 121.0(2)
C6 C7 C2 121.0(2)
N2 C16 C15 111.59(16)
N1 C18 C17 109.71(16)
O7 C21 C20 106.47(17)
C27 C26 C25 122.8(2)
C27 C26 C31 118.3(2)
C25 C26 C31 118.8(2)
C9 C10 C11 119.9(2)
C30 C29 C28 120.5(2)
C28 C27 C26 121.3(2)
C24 C25 C26 119.9(2)
C11 C12 C13 119.5(2)
C12 C11 C10 120.5(2)
C27 C28 C29 120.3(2)
C5 C6 C7 120.0(2)
C22 C23 C24 119.6(3)
C4B C5 C6 120.2(2)
C4A C5 C6 120.2(2)
C14 C13 C12 121.9(2)
C25 C24 C23 121.8(2)
N2 C17 C18 111.70(16)

loop_
_geom_bond_atom_site_label_1
_geom_bond_atom_site_label_2
_geom_bond_distance
C3A O3 1.293(3)
C3A C2 1.382(3)
C3A C4A 1.408(3)
C4A O4 1.330(3)
C4A C5 1.358(4)
C3B C2 1.382(3)
C3B C4B 1.408(3)
C4B C5 1.358(4)
N1 C14 1.434(2)
N1 C18 1.457(2)
N1 C15 1.465(2)
N2 C19 1.494(2)
N2 C17 1.500(2)
N2 C16 1.503(2)
O5 C9 1.372(3)
O5 C8 1.425(3)
O1 C1 1.251(3)
O6 C20 1.403(3)
O7 C22 1.371(3)
O7 C21 1.425(3)
C19 C20 1.528(3)
C14 C13 1.386(3)
C14 C9 1.408(3)
C22 C23 1.366(3)
C22 C31 1.415(3)
O2 C1 1.258(3)
C9 C10 1.392(3)
C2 C7 1.400(3)
C2 C1 1.505(3)
C20 C21 1.528(3)
C15 C16 1.509(3)
C31 C30 1.418(3)
C31 C26 1.433(3)
C30 C29 1.363(3)
C7 C6 1.377(3)
C18 C17 1.506(3)
C26 C27 1.419(4)
C26 C25 1.426(3)
C10 C11 1.396(4)
C29 C28 1.404(3)
C27 C28 1.361(4)
C25 C24 1.351(4)
C12 C11 1.368(4)
C12 C13 1.386(3)
C6 C5 1.379(4)
C23 C24 1.416(4)
